data_4315373
loop_
_publ_author_name
'Sankaranarayana Pillai Sarish'
'Anukul Jana'
'Herbert W. Roesky'
'Thomas Schulz'
'Michael John'
'Dietmar Stalke'

_publ_contact_author 'Prof. Dr. Dietmar Stalke'
_publ_contact_author_email dstalke@chemie.uni-goettingen.de
_publ_section_title
;
 Heavier Alkaline Earth Metal Borohydride Complexes Stabilized by
 \b-Diketiminate Ligand
;
_journal_name_full 'Inorganic Chemistry'
_journal_page_first 3816
_journal_page_last 3820
_journal_paper_doi 10.1021/ic902338r
_journal_volume 49
_journal_year 2010
_chemical_formula_sum 'C45 H77 B Ca N2 O'
_chemical_formula_weight 712.98
_chemical_name_systematic
; 
 ? 
;
_space_group_IT_number 14
_symmetry_cell_setting monoclinic
_symmetry_space_group_name_Hall '-P 2ybc'
_symmetry_space_group_name_H-M 'P 1 21/c 1'
_atom_sites_solution_hydrogens geom
_atom_sites_solution_primary direct
_atom_sites_solution_secondary difmap
_audit_creation_method SHELXL-97
_cell_angle_alpha 90.00
_cell_angle_beta 99.155(5)
_cell_angle_gamma 90.00
_cell_formula_units_Z 4
_cell_length_a 20.749(5)
_cell_length_b 13.176(3)
_cell_length_c 16.106(4)
_cell_measurement_reflns_used 8233
_cell_measurement_temperature 100(2)
_cell_measurement_theta_max 25.41
_cell_measurement_theta_min 2.33
_cell_volume 4347.1(18)
_computing_cell_refinement 'SAINT V7.46A'
_computing_data_collection 'APEX2 v2.2-0'
_computing_data_reduction 'SAINT V7.46A'
_computing_molecular_graphics 'XP in SHELXTL ver. 6.10'
_computing_publication_material 'XP in SHELXTL ver. 6.10'
_computing_structure_refinement 'SHELXL in SHELXTL ver. 6.10'
_computing_structure_solution 'SHELXS in SHELXTL ver. 6.10'
_diffrn_ambient_temperature 100(2)
_diffrn_measured_fraction_theta_full 0.986
_diffrn_measured_fraction_theta_max 0.986
_diffrn_measurement_device_type 'Bruker Smart Apex II with D8-Goniometer'
_diffrn_measurement_method 'omega scans'
_diffrn_radiation_monochromator 'INCOATEC Helios mirror optics'
_diffrn_radiation_source 'INCOATEC Microsource'
_diffrn_radiation_type MoK\a
_diffrn_radiation_wavelength 0.71073
_diffrn_reflns_av_R_equivalents 0.1110
_diffrn_reflns_av_sigmaI/netI 0.0997
_diffrn_reflns_limit_h_max 24
_diffrn_reflns_limit_h_min -25
_diffrn_reflns_limit_k_max 15
_diffrn_reflns_limit_k_min -15
_diffrn_reflns_limit_l_max 19
_diffrn_reflns_limit_l_min -19
_diffrn_reflns_number 31406
_diffrn_reflns_theta_full 25.51
_diffrn_reflns_theta_max 25.51
_diffrn_reflns_theta_min 0.99
_exptl_absorpt_coefficient_mu 0.178
_exptl_absorpt_correction_T_max 0.7452
_exptl_absorpt_correction_T_min 0.4503
_exptl_absorpt_correction_type empirical
_exptl_absorpt_process_details SADABS-2008/2
_exptl_crystal_colour colourless
_exptl_crystal_density_diffrn 1.089
_exptl_crystal_density_method 'not measured'
_exptl_crystal_description block
_exptl_crystal_F_000 1576
_exptl_crystal_size_max 0.15
_exptl_crystal_size_mid 0.1
_exptl_crystal_size_min 0.1
_refine_diff_density_max 0.381
_refine_diff_density_min -0.602
_refine_diff_density_rms 0.064
_refine_ls_extinction_method none
_refine_ls_goodness_of_fit_ref 1.001
_refine_ls_hydrogen_treatment mixed
_refine_ls_matrix_type full
_refine_ls_number_parameters 471
_refine_ls_number_reflns 7992
_refine_ls_number_restraints 0
_refine_ls_restrained_S_all 1.001
_refine_ls_R_factor_all 0.1346
_refine_ls_R_factor_gt 0.0645
_refine_ls_shift/su_max 0.000
_refine_ls_shift/su_mean 0.000
_refine_ls_structure_factor_coef Fsqd
_refine_ls_weighting_details 'calc w=1/[\s^2^(Fo^2^)+(0.0879P)^2^+0.8065P] where P=(Fo^2^+2Fc^2^)/3'
_refine_ls_weighting_scheme calc
_refine_ls_wR_factor_gt 0.1480
_refine_ls_wR_factor_ref 0.1797
_reflns_number_gt 4447
_reflns_number_total 7992
_reflns_threshold_expression >2sigma(I)
_cod_data_source_file ic902338r_si_002.cif
_cod_data_source_block CaH
_cod_database_code 4315373

loop_
_symmetry_equiv_pos_as_xyz
'x, y, z'
'-x, y+1/2, -z+1/2'
'-x, -y, -z'
'x, -y-1/2, z-1/2'

loop_
_atom_site_label
_atom_site_type_symbol
_atom_site_fract_x
_atom_site_fract_y
_atom_site_fract_z
_atom_site_U_iso_or_equiv
_atom_site_adp_type
_atom_site_occupancy
_atom_site_symmetry_multiplicity
_atom_site_calc_flag
_atom_site_refinement_flags
_atom_site_disorder_assembly
_atom_site_disorder_group
Ca1 Ca 0.25849(3) 0.53476(6) 0.35636(5) 0.0278(2) Uani 1 1 d . . .
H100 H 0.3433(14) 0.630(2) 0.359(2) 0.024(8) Uiso 1 1 d . . .
N1 N 0.25480(12) 0.3777(2) 0.28835(18) 0.0285(7) Uani 1 1 d . . .
N2 N 0.15496(12) 0.4741(2) 0.37842(17) 0.0263(7) Uani 1 1 d . . .
B1 B 0.32853(19) 0.7154(3) 0.3285(3) 0.0315(10) Uani 1 1 d . . .
C1 C 0.07327(15) 0.3489(3) 0.4078(2) 0.0342(9) Uani 1 1 d . . .
H1A H 0.0784 0.3455 0.4693 0.051 Uiso 1 1 calc R . .
H1B H 0.0596 0.2824 0.3840 0.051 Uiso 1 1 calc R . .
H1C H 0.0401 0.3997 0.3871 0.051 Uiso 1 1 calc R . .
C2 C 0.13777(15) 0.3783(3) 0.3818(2) 0.0270(8) Uani 1 1 d . . .
C3 C 0.17471(15) 0.2970(3) 0.3603(2) 0.0319(9) Uani 1 1 d . . .
H3 H 0.1631 0.2328 0.3802 0.038 Uiso 1 1 calc R . .
C4 C 0.22697(15) 0.2954(3) 0.3133(2) 0.0306(8) Uani 1 1 d . . .
C5 C 0.24977(18) 0.1903(3) 0.2938(3) 0.0423(10) Uani 1 1 d . . .
H5A H 0.2670 0.1918 0.2406 0.063 Uiso 1 1 calc R . .
H5B H 0.2130 0.1429 0.2891 0.063 Uiso 1 1 calc R . .
H5C H 0.2842 0.1681 0.3391 0.063 Uiso 1 1 calc R . .
C6 C 0.29461(16) 0.3687(3) 0.2229(2) 0.0310(9) Uani 1 1 d . . .
C7 C 0.26452(16) 0.3810(3) 0.1395(2) 0.0324(9) Uani 1 1 d . . .
C8 C 0.30351(18) 0.3843(3) 0.0766(2) 0.0388(10) Uani 1 1 d . . .
H8 H 0.2839 0.3927 0.0196 0.047 Uiso 1 1 calc R . .
C9 C 0.37050(18) 0.3755(3) 0.0967(3) 0.0411(10) Uani 1 1 d . . .
H9 H 0.3966 0.3778 0.0533 0.049 Uiso 1 1 calc R . .
C10 C 0.39934(17) 0.3637(3) 0.1776(3) 0.0367(10) Uani 1 1 d . . .
H10 H 0.4455 0.3579 0.1901 0.044 Uiso 1 1 calc R . .
C11 C 0.36279(16) 0.3597(3) 0.2431(2) 0.0316(9) Uani 1 1 d . . .
C12 C 0.39712(16) 0.3432(3) 0.3319(2) 0.0356(9) Uani 1 1 d . . .
H12 H 0.3636 0.3473 0.3701 0.043 Uiso 1 1 calc R . .
C13 C 0.44879(18) 0.4222(3) 0.3601(3) 0.0448(10) Uani 1 1 d . . .
H13A H 0.4822 0.4198 0.3235 0.067 Uiso 1 1 calc R . .
H13B H 0.4690 0.4082 0.4182 0.067 Uiso 1 1 calc R . .
H13C H 0.4287 0.4896 0.3570 0.067 Uiso 1 1 calc R . .
C14 C 0.4278(2) 0.2381(3) 0.3418(3) 0.0546(12) Uani 1 1 d . . .
H14A H 0.4627 0.2334 0.3075 0.082 Uiso 1 1 calc R . .
H14B H 0.3945 0.1867 0.3233 0.082 Uiso 1 1 calc R . .
H14C H 0.4461 0.2266 0.4010 0.082 Uiso 1 1 calc R . .
C15 C 0.19098(17) 0.3892(3) 0.1166(3) 0.0405(10) Uani 1 1 d . . .
H15 H 0.1745 0.4198 0.1661 0.049 Uiso 1 1 calc R . .
C16 C 0.15962(18) 0.2861(3) 0.1018(3) 0.0526(12) Uani 1 1 d . . .
H16A H 0.1121 0.2938 0.0897 0.079 Uiso 1 1 calc R . .
H16B H 0.1714 0.2441 0.1521 0.079 Uiso 1 1 calc R . .
H16C H 0.1750 0.2535 0.0539 0.079 Uiso 1 1 calc R . .
C17 C 0.1687(2) 0.4573(4) 0.0418(3) 0.0535(12) Uani 1 1 d . . .
H17A H 0.1914 0.5227 0.0501 0.080 Uiso 1 1 calc R . .
H17B H 0.1215 0.4683 0.0363 0.080 Uiso 1 1 calc R . .
H17C H 0.1788 0.4250 -0.0094 0.080 Uiso 1 1 calc R . .
C18 C 0.11137(15) 0.5530(3) 0.3947(2) 0.0278(8) Uani 1 1 d . . .
C19 C 0.10548(15) 0.5797(3) 0.4775(2) 0.0298(8) Uani 1 1 d . . .
C20 C 0.06938(16) 0.6657(3) 0.4893(3) 0.0346(9) Uani 1 1 d . . .
H20 H 0.0660 0.6863 0.5450 0.041 Uiso 1 1 calc R . .
C21 C 0.03854(16) 0.7218(3) 0.4230(3) 0.0376(10) Uani 1 1 d . . .
H21 H 0.0144 0.7806 0.4329 0.045 Uiso 1 1 calc R . .
C22 C 0.04265(17) 0.6925(3) 0.3424(3) 0.0378(10) Uani 1 1 d . . .
H22 H 0.0200 0.7303 0.2966 0.045 Uiso 1 1 calc R . .
C23 C 0.07941(16) 0.6086(3) 0.3265(2) 0.0315(9) Uani 1 1 d . . .
C24 C 0.08299(17) 0.5760(3) 0.2369(2) 0.0352(9) Uani 1 1 d . . .
H24 H 0.1277 0.5474 0.2375 0.042 Uiso 1 1 calc R . .
C25 C 0.0753(2) 0.6609(3) 0.1733(3) 0.0480(11) Uani 1 1 d . . .
H25A H 0.0874 0.6365 0.1204 0.072 Uiso 1 1 calc R . .
H25B H 0.1038 0.7176 0.1948 0.072 Uiso 1 1 calc R . .
H25C H 0.0298 0.6838 0.1635 0.072 Uiso 1 1 calc R . .
C26 C 0.0354(2) 0.4913(4) 0.2084(3) 0.0586(13) Uani 1 1 d . . .
H26A H 0.0447 0.4331 0.2464 0.088 Uiso 1 1 calc R . .
H26B H 0.0400 0.4708 0.1511 0.088 Uiso 1 1 calc R . .
H26C H -0.0092 0.5150 0.2093 0.088 Uiso 1 1 calc R . .
C27 C 0.13625(16) 0.5189(3) 0.5533(2) 0.0330(9) Uani 1 1 d . . .
H27 H 0.1541 0.4549 0.5325 0.040 Uiso 1 1 calc R . .
C28 C 0.19211(17) 0.5751(3) 0.6059(3) 0.0402(10) Uani 1 1 d . . .
H28A H 0.2267 0.5872 0.5722 0.060 Uiso 1 1 calc R . .
H28B H 0.2094 0.5342 0.6552 0.060 Uiso 1 1 calc R . .
H28C H 0.1763 0.6401 0.6242 0.060 Uiso 1 1 calc R . .
C29 C 0.08614(17) 0.4894(3) 0.6102(2) 0.0412(10) Uani 1 1 d . . .
H29A H 0.1056 0.4396 0.6520 0.062 Uiso 1 1 calc R . .
H29B H 0.0475 0.4598 0.5758 0.062 Uiso 1 1 calc R . .
H29C H 0.0734 0.5500 0.6389 0.062 Uiso 1 1 calc R . .
C30 C 0.32575(15) 0.7043(3) 0.2264(2) 0.0314(9) Uani 1 1 d . . .
H30 H 0.3241 0.7746 0.2028 0.038 Uiso 1 1 calc R . .
C31 C 0.38785(17) 0.6538(3) 0.2045(2) 0.0362(9) Uani 1 1 d . . .
H31A H 0.4262 0.6880 0.2372 0.043 Uiso 1 1 calc R . .
H31B H 0.3886 0.5822 0.2233 0.043 Uiso 1 1 calc R . .
C32 C 0.39536(18) 0.6555(3) 0.1121(2) 0.0416(10) Uani 1 1 d . . .
H32A H 0.3598 0.6166 0.0793 0.062 Uiso 1 1 calc R . .
H32B H 0.4373 0.6252 0.1053 0.062 Uiso 1 1 calc R . .
H32C H 0.3937 0.7258 0.0920 0.062 Uiso 1 1 calc R . .
C33 C 0.26554(17) 0.6484(3) 0.1818(2) 0.0377(9) Uani 1 1 d . . .
H33A H 0.2670 0.6455 0.1213 0.057 Uiso 1 1 calc R . .
H33B H 0.2261 0.6845 0.1913 0.057 Uiso 1 1 calc R . .
H33C H 0.2649 0.5793 0.2042 0.057 Uiso 1 1 calc R . .
C34 C 0.25623(16) 0.7467(3) 0.3547(2) 0.0308(8) Uani 1 1 d . . .
H34 H 0.2224 0.7015 0.3226 0.037 Uiso 1 1 calc R . .
C35 C 0.25305(16) 0.7343(3) 0.4483(2) 0.0357(9) Uani 1 1 d . . .
H35A H 0.2831 0.7824 0.4808 0.054 Uiso 1 1 calc R . .
H35B H 0.2656 0.6649 0.4659 0.054 Uiso 1 1 calc R . .
H35C H 0.2085 0.7475 0.4583 0.054 Uiso 1 1 calc R . .
C36 C 0.23909(17) 0.8562(3) 0.3287(3) 0.0384(9) Uani 1 1 d . . .
H36A H 0.2462 0.8655 0.2699 0.046 Uiso 1 1 calc R . .
H36B H 0.2698 0.9019 0.3643 0.046 Uiso 1 1 calc R . .
C37 C 0.16931(18) 0.8895(3) 0.3351(3) 0.0433(10) Uani 1 1 d . . .
H37A H 0.1383 0.8479 0.2974 0.065 Uiso 1 1 calc R . .
H37B H 0.1636 0.9610 0.3189 0.065 Uiso 1 1 calc R . .
H37C H 0.1614 0.8810 0.3931 0.065 Uiso 1 1 calc R . .
C38 C 0.38682(16) 0.7912(3) 0.3754(2) 0.0342(9) Uani 1 1 d . . .
H38 H 0.3694 0.8223 0.4240 0.041 Uiso 1 1 calc R . .
C39 C 0.44990(17) 0.7369(3) 0.4131(3) 0.0399(10) Uani 1 1 d . . .
H39A H 0.4691 0.7044 0.3680 0.060 Uiso 1 1 calc R . .
H39B H 0.4402 0.6852 0.4531 0.060 Uiso 1 1 calc R . .
H39C H 0.4808 0.7863 0.4423 0.060 Uiso 1 1 calc R . .
C40 C 0.40357(18) 0.8806(3) 0.3209(3) 0.0399(10) Uani 1 1 d . . .
H40A H 0.4309 0.8552 0.2802 0.048 Uiso 1 1 calc R . .
H40B H 0.3626 0.9076 0.2884 0.048 Uiso 1 1 calc R . .
C41 C 0.4394(2) 0.9663(3) 0.3713(3) 0.0534(12) Uani 1 1 d . . .
H41A H 0.4116 0.9949 0.4092 0.080 Uiso 1 1 calc R . .
H41B H 0.4500 1.0192 0.3329 0.080 Uiso 1 1 calc R . .
H41C H 0.4797 0.9402 0.4043 0.080 Uiso 1 1 calc R . .
O1 O 0.31625(11) 0.47654(19) 0.48389(15) 0.0331(6) Uani 1 1 d . . .
C60 C 0.37099(17) 0.5228(3) 0.5376(2) 0.0383(9) Uani 1 1 d . . .
H60A H 0.3575 0.5871 0.5614 0.046 Uiso 1 1 calc R . .
H60B H 0.4067 0.5374 0.5052 0.046 Uiso 1 1 calc R . .
C61 C 0.3931(2) 0.4484(3) 0.6060(3) 0.0494(11) Uani 1 1 d . . .
H61A H 0.4094 0.4834 0.6596 0.059 Uiso 1 1 calc R . .
H61B H 0.4280 0.4039 0.5911 0.059 Uiso 1 1 calc R . .
C62 C 0.33222(18) 0.3891(3) 0.6119(3) 0.0430(10) Uani 1 1 d . . .
H62A H 0.3427 0.3211 0.6364 0.052 Uiso 1 1 calc R . .
H62B H 0.3039 0.4255 0.6460 0.052 Uiso 1 1 calc R . .
C63 C 0.30090(18) 0.3820(3) 0.5224(2) 0.0387(10) Uani 1 1 d . . .
H63A H 0.3185 0.3235 0.4946 0.046 Uiso 1 1 calc R . .
H63B H 0.2531 0.3736 0.5182 0.046 Uiso 1 1 calc R . .

loop_
_atom_site_aniso_label
_atom_site_aniso_U_11
_atom_site_aniso_U_22
_atom_site_aniso_U_33
_atom_site_aniso_U_23
_atom_site_aniso_U_13
_atom_site_aniso_U_12
Ca1 0.0197(3) 0.0361(4) 0.0303(4) -0.0007(4) 0.0125(3) -0.0020(3)
N1 0.0177(13) 0.0388(18) 0.0317(17) -0.0038(14) 0.0125(12) 0.0001(13)
N2 0.0201(13) 0.0347(18) 0.0269(16) -0.0001(14) 0.0118(12) 0.0014(13)
B1 0.030(2) 0.035(2) 0.033(2) 0.002(2) 0.0143(19) -0.0033(19)
C1 0.0214(17) 0.041(2) 0.045(2) -0.0022(19) 0.0175(17) -0.0068(16)
C2 0.0193(16) 0.039(2) 0.0240(19) -0.0002(17) 0.0082(14) -0.0028(15)
C3 0.0256(18) 0.036(2) 0.037(2) -0.0005(18) 0.0157(16) -0.0032(16)
C4 0.0215(17) 0.037(2) 0.036(2) -0.0017(18) 0.0123(16) 0.0017(16)
C5 0.038(2) 0.040(2) 0.055(3) -0.007(2) 0.028(2) -0.0017(18)
C6 0.0250(17) 0.033(2) 0.039(2) -0.0058(18) 0.0170(16) -0.0004(15)
C7 0.0301(18) 0.036(2) 0.034(2) -0.0026(18) 0.0145(17) 0.0023(16)
C8 0.039(2) 0.050(2) 0.030(2) 0.0000(19) 0.0135(17) 0.0022(19)
C9 0.036(2) 0.051(3) 0.043(3) -0.004(2) 0.0265(19) -0.0024(19)
C10 0.0233(18) 0.046(2) 0.045(3) -0.006(2) 0.0190(18) -0.0025(17)
C11 0.0246(17) 0.034(2) 0.040(2) 0.0012(18) 0.0166(16) 0.0000(15)
C12 0.0220(17) 0.051(2) 0.036(2) 0.001(2) 0.0117(16) 0.0016(17)
C13 0.033(2) 0.058(3) 0.043(3) -0.005(2) 0.0066(18) -0.0018(19)
C14 0.044(2) 0.055(3) 0.064(3) 0.008(3) 0.005(2) 0.006(2)
C15 0.0290(19) 0.057(3) 0.037(2) -0.011(2) 0.0090(17) 0.0053(19)
C16 0.029(2) 0.070(3) 0.059(3) -0.005(3) 0.010(2) -0.003(2)
C17 0.047(2) 0.060(3) 0.049(3) -0.005(2) -0.007(2) 0.008(2)
C18 0.0162(15) 0.035(2) 0.036(2) 0.0003(17) 0.0135(15) -0.0030(14)
C19 0.0190(17) 0.038(2) 0.035(2) -0.0044(18) 0.0127(15) -0.0029(15)
C20 0.0239(17) 0.044(2) 0.040(2) -0.009(2) 0.0166(17) -0.0025(17)
C21 0.0249(18) 0.036(2) 0.057(3) -0.002(2) 0.0202(19) 0.0029(17)
C22 0.0265(19) 0.044(2) 0.046(3) 0.004(2) 0.0136(18) 0.0025(17)
C23 0.0235(17) 0.036(2) 0.039(2) 0.0010(18) 0.0160(16) -0.0018(16)
C24 0.0315(19) 0.041(2) 0.035(2) 0.0018(19) 0.0098(17) 0.0018(17)
C25 0.045(2) 0.058(3) 0.043(3) 0.008(2) 0.012(2) 0.009(2)
C26 0.065(3) 0.070(3) 0.041(3) -0.003(2) 0.010(2) -0.020(3)
C27 0.0245(17) 0.044(2) 0.033(2) -0.0045(19) 0.0134(16) 0.0013(16)
C28 0.0285(19) 0.054(2) 0.041(2) 0.000(2) 0.0149(18) -0.0023(18)
C29 0.034(2) 0.055(3) 0.039(2) 0.000(2) 0.0171(18) -0.0055(18)
C30 0.0272(18) 0.035(2) 0.034(2) 0.0022(18) 0.0125(16) -0.0011(16)
C31 0.0320(19) 0.043(2) 0.036(2) 0.0017(19) 0.0130(17) 0.0015(17)
C32 0.036(2) 0.054(3) 0.038(2) 0.002(2) 0.0177(18) 0.0025(19)
C33 0.0336(19) 0.048(2) 0.032(2) 0.001(2) 0.0094(17) -0.0003(18)
C34 0.0248(17) 0.035(2) 0.034(2) -0.0013(18) 0.0087(15) -0.0072(16)
C35 0.0276(19) 0.047(2) 0.036(2) 0.0004(19) 0.0155(17) -0.0024(17)
C36 0.035(2) 0.038(2) 0.045(2) 0.002(2) 0.0151(18) -0.0007(17)
C37 0.039(2) 0.043(2) 0.050(3) 0.002(2) 0.0150(19) 0.0029(19)
C38 0.0297(19) 0.044(2) 0.032(2) 0.0010(18) 0.0155(16) -0.0037(17)
C39 0.0281(19) 0.050(3) 0.043(2) 0.003(2) 0.0089(17) -0.0089(18)
C40 0.0313(19) 0.043(2) 0.049(3) 0.001(2) 0.0185(18) -0.0043(18)
C41 0.046(2) 0.043(2) 0.075(3) -0.002(3) 0.020(2) -0.008(2)
O1 0.0275(12) 0.0393(15) 0.0344(14) 0.0023(13) 0.0102(11) -0.0057(11)
C60 0.0308(19) 0.048(2) 0.036(2) 0.000(2) 0.0053(17) -0.0128(18)
C61 0.045(2) 0.056(3) 0.046(3) 0.015(2) 0.001(2) -0.009(2)
C62 0.043(2) 0.045(2) 0.044(3) 0.005(2) 0.019(2) -0.0017(19)
C63 0.035(2) 0.038(2) 0.044(3) 0.008(2) 0.0107(18) -0.0073(17)

loop_
_atom_type_symbol
_atom_type_description
_atom_type_scat_dispersion_real
_atom_type_scat_dispersion_imag
_atom_type_scat_source
C C 0.0033 0.0016 'International Tables Vol C Tables 4.2.6.8 and 6.1.1.4'
H H 0.0000 0.0000 'International Tables Vol C Tables 4.2.6.8 and 6.1.1.4'
B B 0.0013 0.0007 'International Tables Vol C Tables 4.2.6.8 and 6.1.1.4'
N N 0.0061 0.0033 'International Tables Vol C Tables 4.2.6.8 and 6.1.1.4'
Ca Ca 0.2262 0.3064 'International Tables Vol C Tables 4.2.6.8 and 6.1.1.4'
O O 0.0106 0.0060 'International Tables Vol C Tables 4.2.6.8 and 6.1.1.4'

loop_
_geom_angle_atom_site_label_1
_geom_angle_atom_site_label_2
_geom_angle_atom_site_label_3
_geom_angle
_geom_angle_site_symmetry_1
_geom_angle_site_symmetry_3
_geom_angle_publ_flag
N1 Ca1 O1 95.47(10) . . ?
N1 Ca1 N2 78.97(9) . . ?
O1 Ca1 N2 96.19(9) . . ?
N1 Ca1 B1 130.00(11) . . ?
O1 Ca1 B1 102.03(11) . . ?
N2 Ca1 B1 143.02(11) . . ?
N1 Ca1 H100 119.4(8) . . ?
O1 Ca1 H100 82.7(9) . . ?
N2 Ca1 H100 161.7(8) . . ?
B1 Ca1 H100 23.8(8) . . ?
C4 N1 C6 118.9(3) . . ?
C4 N1 Ca1 124.6(2) . . ?
C6 N1 Ca1 115.8(2) . . ?
C2 N2 C18 120.5(3) . . ?
C2 N2 Ca1 126.0(2) . . ?
C18 N2 Ca1 113.4(2) . . ?
C30 B1 C38 114.6(3) . . ?
C30 B1 C34 112.5(3) . . ?
C38 B1 C34 110.9(3) . . ?
C30 B1 Ca1 98.3(2) . . ?
C38 B1 Ca1 141.5(3) . . ?
C34 B1 Ca1 70.60(18) . . ?
C30 B1 H100 106.2(15) . . ?
C38 B1 H100 104.4(14) . . ?
C34 B1 H100 107.5(14) . . ?
Ca1 B1 H100 44.6(14) . . ?
C2 C1 H1A 109.5 . . ?
C2 C1 H1B 109.5 . . ?
H1A C1 H1B 109.5 . . ?
C2 C1 H1C 109.5 . . ?
H1A C1 H1C 109.5 . . ?
H1B C1 H1C 109.5 . . ?
N2 C2 C3 124.4(3) . . ?
N2 C2 C1 120.9(3) . . ?
C3 C2 C1 114.7(3) . . ?
C2 C3 C4 130.0(3) . . ?
C2 C3 H3 115.0 . . ?
C4 C3 H3 115.0 . . ?
N1 C4 C3 123.9(3) . . ?
N1 C4 C5 121.5(3) . . ?
C3 C4 C5 114.6(3) . . ?
C4 C5 H5A 109.5 . . ?
C4 C5 H5B 109.5 . . ?
H5A C5 H5B 109.5 . . ?
C4 C5 H5C 109.5 . . ?
H5A C5 H5C 109.5 . . ?
H5B C5 H5C 109.5 . . ?
C7 C6 C11 120.8(3) . . ?
C7 C6 N1 118.2(3) . . ?
C11 C6 N1 120.6(3) . . ?
C8 C7 C6 118.7(3) . . ?
C8 C7 C15 119.9(3) . . ?
C6 C7 C15 121.4(3) . . ?
C9 C8 C7 120.4(4) . . ?
C9 C8 H8 119.8 . . ?
C7 C8 H8 119.8 . . ?
C10 C9 C8 120.6(3) . . ?
C10 C9 H9 119.7 . . ?
C8 C9 H9 119.7 . . ?
C9 C10 C11 121.5(3) . . ?
C9 C10 H10 119.3 . . ?
C11 C10 H10 119.3 . . ?
C10 C11 C6 118.0(3) . . ?
C10 C11 C12 119.4(3) . . ?
C6 C11 C12 122.6(3) . . ?
C11 C12 C13 113.0(3) . . ?
C11 C12 C14 111.0(3) . . ?
C13 C12 C14 109.2(3) . . ?
C11 C12 H12 107.8 . . ?
C13 C12 H12 107.8 . . ?
C14 C12 H12 107.8 . . ?
C12 C13 H13A 109.5 . . ?
C12 C13 H13B 109.5 . . ?
H13A C13 H13B 109.5 . . ?
C12 C13 H13C 109.5 . . ?
H13A C13 H13C 109.5 . . ?
H13B C13 H13C 109.5 . . ?
C12 C14 H14A 109.5 . . ?
C12 C14 H14B 109.5 . . ?
H14A C14 H14B 109.5 . . ?
C12 C14 H14C 109.5 . . ?
H14A C14 H14C 109.5 . . ?
H14B C14 H14C 109.5 . . ?
C16 C15 C17 109.8(3) . . ?
C16 C15 C7 111.5(3) . . ?
C17 C15 C7 113.8(3) . . ?
C16 C15 H15 107.2 . . ?
C17 C15 H15 107.2 . . ?
C7 C15 H15 107.2 . . ?
C15 C16 H16A 109.5 . . ?
C15 C16 H16B 109.5 . . ?
H16A C16 H16B 109.5 . . ?
C15 C16 H16C 109.5 . . ?
H16A C16 H16C 109.5 . . ?
H16B C16 H16C 109.5 . . ?
C15 C17 H17A 109.5 . . ?
C15 C17 H17B 109.5 . . ?
H17A C17 H17B 109.5 . . ?
C15 C17 H17C 109.5 . . ?
H17A C17 H17C 109.5 . . ?
H17B C17 H17C 109.5 . . ?
C23 C18 C19 120.9(3) . . ?
C23 C18 N2 118.2(3) . . ?
C19 C18 N2 120.7(3) . . ?
C20 C19 C18 117.7(3) . . ?
C20 C19 C27 119.3(3) . . ?
C18 C19 C27 123.0(3) . . ?
C21 C20 C19 121.9(3) . . ?
C21 C20 H20 119.1 . . ?
C19 C20 H20 119.1 . . ?
C22 C21 C20 119.7(3) . . ?
C22 C21 H21 120.2 . . ?
C20 C21 H21 120.2 . . ?
C21 C22 C23 121.2(4) . . ?
C21 C22 H22 119.4 . . ?
C23 C22 H22 119.4 . . ?
C22 C23 C18 118.5(3) . . ?
C22 C23 C24 120.8(3) . . ?
C18 C23 C24 120.7(3) . . ?
C25 C24 C26 110.4(3) . . ?
C25 C24 C23 114.8(3) . . ?
C26 C24 C23 111.6(3) . . ?
C25 C24 H24 106.5 . . ?
C26 C24 H24 106.5 . . ?
C23 C24 H24 106.5 . . ?
C24 C25 H25A 109.5 . . ?
C24 C25 H25B 109.5 . . ?
H25A C25 H25B 109.5 . . ?
C24 C25 H25C 109.5 . . ?
H25A C25 H25C 109.5 . . ?
H25B C25 H25C 109.5 . . ?
C24 C26 H26A 109.5 . . ?
C24 C26 H26B 109.5 . . ?
H26A C26 H26B 109.5 . . ?
C24 C26 H26C 109.5 . . ?
H26A C26 H26C 109.5 . . ?
H26B C26 H26C 109.5 . . ?
C19 C27 C28 112.3(3) . . ?
C19 C27 C29 112.0(3) . . ?
C28 C27 C29 108.6(3) . . ?
C19 C27 H27 107.9 . . ?
C28 C27 H27 107.9 . . ?
C29 C27 H27 107.9 . . ?
C27 C28 H28A 109.5 . . ?
C27 C28 H28B 109.5 . . ?
H28A C28 H28B 109.5 . . ?
C27 C28 H28C 109.5 . . ?
H28A C28 H28C 109.5 . . ?
H28B C28 H28C 109.5 . . ?
C27 C29 H29A 109.5 . . ?
C27 C29 H29B 109.5 . . ?
H29A C29 H29B 109.5 . . ?
C27 C29 H29C 109.5 . . ?
H29A C29 H29C 109.5 . . ?
H29B C29 H29C 109.5 . . ?
C33 C30 C31 109.6(3) . . ?
C33 C30 B1 114.2(3) . . ?
C31 C30 B1 111.7(3) . . ?
C33 C30 H30 107.0 . . ?
C31 C30 H30 107.0 . . ?
B1 C30 H30 107.0 . . ?
C32 C31 C30 115.9(3) . . ?
C32 C31 H31A 108.3 . . ?
C30 C31 H31A 108.3 . . ?
C32 C31 H31B 108.3 . . ?
C30 C31 H31B 108.3 . . ?
H31A C31 H31B 107.4 . . ?
C31 C32 H32A 109.5 . . ?
C31 C32 H32B 109.5 . . ?
H32A C32 H32B 109.5 . . ?
C31 C32 H32C 109.5 . . ?
H32A C32 H32C 109.5 . . ?
H32B C32 H32C 109.5 . . ?
C30 C33 H33A 109.5 . . ?
C30 C33 H33B 109.5 . . ?
H33A C33 H33B 109.5 . . ?
C30 C33 H33C 109.5 . . ?
H33A C33 H33C 109.5 . . ?
H33B C33 H33C 109.5 . . ?
C36 C34 C35 109.0(3) . . ?
C36 C34 B1 110.1(3) . . ?
C35 C34 B1 113.7(3) . . ?
C36 C34 H34 107.9 . . ?
C35 C34 H34 107.9 . . ?
B1 C34 H34 107.9 . . ?
C34 C35 H35A 109.5 . . ?
C34 C35 H35B 109.5 . . ?
H35A C35 H35B 109.5 . . ?
C34 C35 H35C 109.5 . . ?
H35A C35 H35C 109.5 . . ?
H35B C35 H35C 109.5 . . ?
C34 C36 C37 115.7(3) . . ?
C34 C36 H36A 108.4 . . ?
C37 C36 H36A 108.4 . . ?
C34 C36 H36B 108.4 . . ?
C37 C36 H36B 108.4 . . ?
H36A C36 H36B 107.4 . . ?
C36 C37 H37A 109.5 . . ?
C36 C37 H37B 109.5 . . ?
H37A C37 H37B 109.5 . . ?
C36 C37 H37C 109.5 . . ?
H37A C37 H37C 109.5 . . ?
H37B C37 H37C 109.5 . . ?
C39 C38 C40 109.1(3) . . ?
C39 C38 B1 114.6(3) . . ?
C40 C38 B1 114.6(3) . . ?
C39 C38 H38 105.9 . . ?
C40 C38 H38 105.9 . . ?
B1 C38 H38 105.9 . . ?
C38 C39 H39A 109.5 . . ?
C38 C39 H39B 109.5 . . ?
H39A C39 H39B 109.5 . . ?
C38 C39 H39C 109.5 . . ?
H39A C39 H39C 109.5 . . ?
H39B C39 H39C 109.5 . . ?
C41 C40 C38 113.6(4) . . ?
C41 C40 H40A 108.8 . . ?
C38 C40 H40A 108.8 . . ?
C41 C40 H40B 108.8 . . ?
C38 C40 H40B 108.8 . . ?
H40A C40 H40B 107.7 . . ?
C40 C41 H41A 109.5 . . ?
C40 C41 H41B 109.5 . . ?
H41A C41 H41B 109.5 . . ?
C40 C41 H41C 109.5 . . ?
H41A C41 H41C 109.5 . . ?
H41B C41 H41C 109.5 . . ?
C60 O1 C63 108.1(3) . . ?
C60 O1 Ca1 129.1(2) . . ?
C63 O1 Ca1 122.8(2) . . ?
O1 C60 C61 106.6(3) . . ?
O1 C60 H60A 110.4 . . ?
C61 C60 H60A 110.4 . . ?
O1 C60 H60B 110.4 . . ?
C61 C60 H60B 110.4 . . ?
H60A C60 H60B 108.6 . . ?
C60 C61 C62 103.0(3) . . ?
C60 C61 H61A 111.2 . . ?
C62 C61 H61A 111.2 . . ?
C60 C61 H61B 111.2 . . ?
C62 C61 H61B 111.2 . . ?
H61A C61 H61B 109.1 . . ?
C63 C62 C61 102.4(3) . . ?
C63 C62 H62A 111.3 . . ?
C61 C62 H62A 111.3 . . ?
C63 C62 H62B 111.3 . . ?
C61 C62 H62B 111.3 . . ?
H62A C62 H62B 109.2 . . ?
O1 C63 C62 105.6(3) . . ?
O1 C63 H63A 110.6 . . ?
C62 C63 H63A 110.6 . . ?
O1 C63 H63B 110.6 . . ?
C62 C63 H63B 110.6 . . ?
H63A C63 H63B 108.8 . . ?

loop_
_geom_bond_atom_site_label_1
_geom_bond_atom_site_label_2
_geom_bond_distance
_geom_bond_site_symmetry_2
_geom_bond_publ_flag
Ca1 N1 2.337(3) . ?
Ca1 O1 2.337(3) . ?
Ca1 N2 2.371(3) . ?
Ca1 B1 2.861(4) . ?
Ca1 H100 2.16(3) . ?
N1 C4 1.322(4) . ?
N1 C6 1.444(4) . ?
N2 C2 1.315(4) . ?
N2 C18 1.430(4) . ?
B1 C30 1.643(6) . ?
B1 C38 1.655(6) . ?
B1 C34 1.673(5) . ?
B1 H100 1.24(3) . ?
C1 C2 1.515(4) . ?
C1 H1A 0.9800 . ?
C1 H1B 0.9800 . ?
C1 H1C 0.9800 . ?
C2 C3 1.392(5) . ?
C3 C4 1.418(4) . ?
C3 H3 0.9500 . ?
C4 C5 1.512(5) . ?
C5 H5A 0.9800 . ?
C5 H5B 0.9800 . ?
C5 H5C 0.9800 . ?
C6 C7 1.397(5) . ?
C6 C11 1.405(5) . ?
C7 C8 1.394(5) . ?
C7 C15 1.516(5) . ?
C8 C9 1.381(5) . ?
C8 H8 0.9500 . ?
C9 C10 1.355(6) . ?
C9 H9 0.9500 . ?
C10 C11 1.395(5) . ?
C10 H10 0.9500 . ?
C11 C12 1.508(5) . ?
C12 C13 1.512(5) . ?
C12 C14 1.521(6) . ?
C12 H12 1.0000 . ?
C13 H13A 0.9800 . ?
C13 H13B 0.9800 . ?
C13 H13C 0.9800 . ?
C14 H14A 0.9800 . ?
C14 H14B 0.9800 . ?
C14 H14C 0.9800 . ?
C15 C16 1.509(6) . ?
C15 C17 1.515(6) . ?
C15 H15 1.0000 . ?
C16 H16A 0.9800 . ?
C16 H16B 0.9800 . ?
C16 H16C 0.9800 . ?
C17 H17A 0.9800 . ?
C17 H17B 0.9800 . ?
C17 H17C 0.9800 . ?
C18 C23 1.398(5) . ?
C18 C19 1.403(5) . ?
C19 C20 1.389(5) . ?
C19 C27 1.514(5) . ?
C20 C21 1.370(5) . ?
C20 H20 0.9500 . ?
C21 C22 1.370(5) . ?
C21 H21 0.9500 . ?
C22 C23 1.390(5) . ?
C22 H22 0.9500 . ?
C23 C24 1.518(5) . ?
C24 C25 1.508(5) . ?
C24 C26 1.513(6) . ?
C24 H24 1.0000 . ?
C25 H25A 0.9800 . ?
C25 H25B 0.9800 . ?
C25 H25C 0.9800 . ?
C26 H26A 0.9800 . ?
C26 H26B 0.9800 . ?
C26 H26C 0.9800 . ?
C27 C28 1.515(5) . ?
C27 C29 1.541(5) . ?
C27 H27 1.0000 . ?
C28 H28A 0.9800 . ?
C28 H28B 0.9800 . ?
C28 H28C 0.9800 . ?
C29 H29A 0.9800 . ?
C29 H29B 0.9800 . ?
C29 H29C 0.9800 . ?
C30 C33 1.528(5) . ?
C30 C31 1.540(5) . ?
C30 H30 1.0000 . ?
C31 C32 1.522(5) . ?
C31 H31A 0.9900 . ?
C31 H31B 0.9900 . ?
C32 H32A 0.9800 . ?
C32 H32B 0.9800 . ?
C32 H32C 0.9800 . ?
C33 H33A 0.9800 . ?
C33 H33B 0.9800 . ?
C33 H33C 0.9800 . ?
C34 C36 1.528(5) . ?
C34 C35 1.529(5) . ?
C34 H34 1.0000 . ?
C35 H35A 0.9800 . ?
C35 H35B 0.9800 . ?
C35 H35C 0.9800 . ?
C36 C37 1.532(5) . ?
C36 H36A 0.9900 . ?
C36 H36B 0.9900 . ?
C37 H37A 0.9800 . ?
C37 H37B 0.9800 . ?
C37 H37C 0.9800 . ?
C38 C39 1.530(5) . ?
C38 C40 1.542(5) . ?
C38 H38 1.0000 . ?
C39 H39A 0.9800 . ?
C39 H39B 0.9800 . ?
C39 H39C 0.9800 . ?
C40 C41 1.514(6) . ?
C40 H40A 0.9900 . ?
C40 H40B 0.9900 . ?
C41 H41A 0.9800 . ?
C41 H41B 0.9800 . ?
C41 H41C 0.9800 . ?
O1 C60 1.448(4) . ?
O1 C63 1.450(4) . ?
C60 C61 1.491(5) . ?
C60 H60A 0.9900 . ?
C60 H60B 0.9900 . ?
C61 C62 1.502(5) . ?
C61 H61A 0.9900 . ?
C61 H61B 0.9900 . ?
C62 C63 1.486(6) . ?
C62 H62A 0.9900 . ?
C62 H62B 0.9900 . ?
C63 H63A 0.9900 . ?
C63 H63B 0.9900 . ?

loop_
_geom_torsion_atom_site_label_1
_geom_torsion_atom_site_label_2
_geom_torsion_atom_site_label_3
_geom_torsion_atom_site_label_4
_geom_torsion
_geom_torsion_site_symmetry_1
_geom_torsion_site_symmetry_2
_geom_torsion_site_symmetry_3
_geom_torsion_site_symmetry_4
_geom_torsion_publ_flag
O1 Ca1 N1 C4 60.5(3) . . . . ?
N2 Ca1 N1 C4 -34.7(3) . . . . ?
B1 Ca1 N1 C4 171.2(3) . . . . ?
O1 Ca1 N1 C6 -109.6(2) . . . . ?
N2 Ca1 N1 C6 155.2(2) . . . . ?
B1 Ca1 N1 C6 1.1(3) . . . . ?
N1 Ca1 N2 C2 27.1(3) . . . . ?
O1 Ca1 N2 C2 -67.3(3) . . . . ?
B1 Ca1 N2 C2 173.2(3) . . . . ?
N1 Ca1 N2 C18 -157.4(2) . . . . ?
O1 Ca1 N2 C18 108.2(2) . . . . ?
B1 Ca1 N2 C18 -11.3(3) . . . . ?
N1 Ca1 B1 C30 33.2(3) . . . . ?
O1 Ca1 B1 C30 141.0(2) . . . . ?
N2 Ca1 B1 C30 -101.2(2) . . . . ?
N1 Ca1 B1 C38 -116.4(4) . . . . ?
O1 Ca1 B1 C38 -8.6(4) . . . . ?
N2 Ca1 B1 C38 109.2(4) . . . . ?
N1 Ca1 B1 C34 144.22(19) . . . . ?
O1 Ca1 B1 C34 -108.0(2) . . . . ?
N2 Ca1 B1 C34 9.8(3) . . . . ?
C18 N2 C2 C3 174.6(3) . . . . ?
Ca1 N2 C2 C3 -10.1(5) . . . . ?
C18 N2 C2 C1 -3.6(5) . . . . ?
Ca1 N2 C2 C1 171.7(2) . . . . ?
N2 C2 C3 C4 -16.9(6) . . . . ?
C1 C2 C3 C4 161.4(4) . . . . ?
C6 N1 C4 C3 -163.4(3) . . . . ?
Ca1 N1 C4 C3 26.7(5) . . . . ?
C6 N1 C4 C5 17.2(5) . . . . ?
Ca1 N1 C4 C5 -152.7(3) . . . . ?
C2 C3 C4 N1 7.8(7) . . . . ?
C2 C3 C4 C5 -172.8(4) . . . . ?
C4 N1 C6 C7 90.7(4) . . . . ?
Ca1 N1 C6 C7 -98.6(3) . . . . ?
C4 N1 C6 C11 -96.6(4) . . . . ?
Ca1 N1 C6 C11 74.1(4) . . . . ?
C11 C6 C7 C8 -0.1(6) . . . . ?
N1 C6 C7 C8 172.6(3) . . . . ?
C11 C6 C7 C15 179.1(3) . . . . ?
N1 C6 C7 C15 -8.2(5) . . . . ?
C6 C7 C8 C9 0.1(6) . . . . ?
C15 C7 C8 C9 -179.2(4) . . . . ?
C7 C8 C9 C10 -0.1(6) . . . . ?
C8 C9 C10 C11 0.1(6) . . . . ?
C9 C10 C11 C6 -0.2(6) . . . . ?
C9 C10 C11 C12 178.1(4) . . . . ?
C7 C6 C11 C10 0.2(5) . . . . ?
N1 C6 C11 C10 -172.4(3) . . . . ?
C7 C6 C11 C12 -178.1(3) . . . . ?
N1 C6 C11 C12 9.4(5) . . . . ?
C10 C11 C12 C13 57.2(5) . . . . ?
C6 C11 C12 C13 -124.7(4) . . . . ?
C10 C11 C12 C14 -65.9(4) . . . . ?
C6 C11 C12 C14 112.2(4) . . . . ?
C8 C7 C15 C16 91.1(5) . . . . ?
C6 C7 C15 C16 -88.1(4) . . . . ?
C8 C7 C15 C17 -33.7(5) . . . . ?
C6 C7 C15 C17 147.1(4) . . . . ?
C2 N2 C18 C23 -105.1(4) . . . . ?
Ca1 N2 C18 C23 79.0(3) . . . . ?
C2 N2 C18 C19 80.5(4) . . . . ?
Ca1 N2 C18 C19 -95.3(3) . . . . ?
C23 C18 C19 C20 -2.9(5) . . . . ?
N2 C18 C19 C20 171.3(3) . . . . ?
C23 C18 C19 C27 176.8(3) . . . . ?
N2 C18 C19 C27 -9.0(5) . . . . ?
C18 C19 C20 C21 2.0(5) . . . . ?
C27 C19 C20 C21 -177.7(3) . . . . ?
C19 C20 C21 C22 0.5(5) . . . . ?
C20 C21 C22 C23 -2.1(5) . . . . ?
C21 C22 C23 C18 1.2(5) . . . . ?
C21 C22 C23 C24 179.3(3) . . . . ?
C19 C18 C23 C22 1.4(5) . . . . ?
N2 C18 C23 C22 -173.0(3) . . . . ?
C19 C18 C23 C24 -176.7(3) . . . . ?
N2 C18 C23 C24 9.0(5) . . . . ?
C22 C23 C24 C25 29.1(5) . . . . ?
C18 C23 C24 C25 -152.9(3) . . . . ?
C22 C23 C24 C26 -97.5(4) . . . . ?
C18 C23 C24 C26 80.5(4) . . . . ?
C20 C19 C27 C28 -69.7(4) . . . . ?
C18 C19 C27 C28 110.5(4) . . . . ?
C20 C19 C27 C29 52.8(4) . . . . ?
C18 C19 C27 C29 -126.9(3) . . . . ?
C38 B1 C30 C33 -170.7(3) . . . . ?
C34 B1 C30 C33 -42.8(4) . . . . ?
Ca1 B1 C30 C33 29.6(3) . . . . ?
C38 B1 C30 C31 64.3(4) . . . . ?
C34 B1 C30 C31 -167.8(3) . . . . ?
Ca1 B1 C30 C31 -95.4(3) . . . . ?
C33 C30 C31 C32 62.1(4) . . . . ?
B1 C30 C31 C32 -170.3(3) . . . . ?
C30 B1 C34 C36 -70.4(4) . . . . ?
C38 B1 C34 C36 59.5(4) . . . . ?
Ca1 B1 C34 C36 -161.6(3) . . . . ?
C30 B1 C34 C35 166.9(3) . . . . ?
C38 B1 C34 C35 -63.2(4) . . . . ?
Ca1 B1 C34 C35 75.7(3) . . . . ?
C35 C34 C36 C37 -64.5(4) . . . . ?
B1 C34 C36 C37 170.0(3) . . . . ?
C30 B1 C38 C39 -95.1(4) . . . . ?
C34 B1 C38 C39 136.1(3) . . . . ?
Ca1 B1 C38 C39 51.4(5) . . . . ?
C30 B1 C38 C40 32.1(4) . . . . ?
C34 B1 C38 C40 -96.7(4) . . . . ?
Ca1 B1 C38 C40 178.6(3) . . . . ?
C39 C38 C40 C41 -68.9(4) . . . . ?
B1 C38 C40 C41 161.1(3) . . . . ?
N1 Ca1 O1 C60 136.1(3) . . . . ?
N2 Ca1 O1 C60 -144.5(3) . . . . ?
B1 Ca1 O1 C60 3.2(3) . . . . ?
N1 Ca1 O1 C63 -43.7(2) . . . . ?
N2 Ca1 O1 C63 35.8(2) . . . . ?
B1 Ca1 O1 C63 -176.6(2) . . . . ?
C63 O1 C60 C61 5.6(4) . . . . ?
Ca1 O1 C60 C61 -174.2(2) . . . . ?
O1 C60 C61 C62 -26.8(4) . . . . ?
C60 C61 C62 C63 37.2(4) . . . . ?
C60 O1 C63 C62 18.3(4) . . . . ?
Ca1 O1 C63 C62 -161.9(2) . . . . ?
C61 C62 C63 O1 -34.4(4) . . . . ?
